data_7716280
loop_
_publ_author_name
'Regueiro, Alejandro'
'Garc&#xed;a-L&#xf3;pez, V&#xed;ctor'
'Forment-Aliaga, Alicia'
'Clemente-Le&#xf3;n, Miguel'

_publ_section_title
;
 Chiral spin-crossover complexes based on an enantiopure Schiff base
 ligand with three chiral carbon centers.
;
_journal_issue 25
_journal_name_full 'Dalton transactions (Cambridge, England : 2003)'
_journal_page_first 10637
_journal_page_last 10643
_journal_paper_doi 10.1039/d4dt00924j
_journal_volume 53
_journal_year 2024
_chemical_formula_moiety 'C23 H26 Fe N6 O Se2'
_chemical_formula_sum 'C23 H26 Fe N6 O Se2'
_chemical_formula_weight 616.27
_space_group_crystal_system monoclinic
_space_group_IT_number 4
_space_group_name_Hall 'P 2yb'
_space_group_name_H-M_alt 'P 1 21 1'
_atom_sites_solution_hydrogens geom
_atom_sites_solution_primary dual
_audit_creation_date 2023-05-15
_audit_creation_method
;
Olex2 1.2
(compiled May 18 2018 14:05:52 for OlexSys, GUI svn.r5506)
;
_audit_update_record
;
2024-05-02 deposited with the CCDC.	2024-06-03 downloaded from the CCDC.
;
_cell_angle_alpha 90
_cell_angle_beta 98.260(7)
_cell_angle_gamma 90
_cell_formula_units_Z 2
_cell_length_a 8.7851(6)
_cell_length_b 14.3976(10)
_cell_length_c 9.8896(6)
_cell_measurement_reflns_used 1843
_cell_measurement_temperature 120.00(10)
_cell_measurement_theta_max 20.6610
_cell_measurement_theta_min 3.2150
_cell_volume 1237.90(14)
_computing_cell_refinement 'CrysAlisPro 1.171.41.109a (Rigaku OD, 2021)'
_computing_data_collection 'CrysAlisPro 1.171.41.109a (Rigaku OD, 2021)'
_computing_data_reduction 'CrysAlisPro 1.171.41.109a (Rigaku OD, 2021)'
_computing_molecular_graphics 'Olex2 (Dolomanov et al., 2009)'
_computing_publication_material 'Olex2 (Dolomanov et al., 2009)'
_computing_structure_refinement 'ShelXL (Sheldrick, 2015)'
_computing_structure_solution 'ShelXT (Sheldrick, 2015)'
_diffrn_ambient_environment N~2~
_diffrn_ambient_temperature 120.00(10)
_diffrn_detector 'CCD plate'
_diffrn_detector_area_resol_mean 16.0267
_diffrn_detector_type Sapphire3
_diffrn_measured_fraction_theta_full 0.998
_diffrn_measured_fraction_theta_max 0.917
_diffrn_measurement_details
;
List of Runs (angles in degrees, time in seconds):

  # Type    Start    End  Width  t~exp~   \w     \q     \k     \f   Frames
#--------------------------------------------------------------------------
  1  \w    -38.00 -11.00   1.00   15.00    --  -22.55 -77.00 -60.00   27
  2  \w    -54.00  42.00   1.00   15.00    --  -22.55  77.00-150.00   96
  3  \w    -36.00  47.00   1.00   15.00    --  -22.55  57.00  60.00   83
  4  \w     -8.00  37.00   1.00   15.00    --   23.49  77.00-180.00   45
  5  \w     25.00  93.00   1.00   15.00    --   23.49  57.00  90.00   68
  6  \w      5.00  30.00   1.00   15.00    --   23.49  77.00-120.00   25
  7  \w    -46.00  45.00   1.00   15.00    --   23.49 -57.00 -60.00   91
;
_diffrn_measurement_device 'four-circle diffractometer'
_diffrn_measurement_device_type 'SuperNova, Single source at offset/far, Sapphire3'
_diffrn_measurement_method '\w scans'
_diffrn_orient_matrix_type 'CrysAlisPro convention (1999,Acta A55,543-557)'
_diffrn_orient_matrix_UB_11 -0.0243081000
_diffrn_orient_matrix_UB_12 0.0437978000
_diffrn_orient_matrix_UB_13 0.0217537000
_diffrn_orient_matrix_UB_21 0.0577474000
_diffrn_orient_matrix_UB_22 0.0221233000
_diffrn_orient_matrix_UB_23 -0.0318078000
_diffrn_orient_matrix_UB_31 -0.0522789000
_diffrn_orient_matrix_UB_32 0.0040599000
_diffrn_orient_matrix_UB_33 -0.0614029000
_diffrn_radiation_monochromator mirror
_diffrn_radiation_probe x-ray
_diffrn_radiation_type MoK\a
_diffrn_radiation_wavelength 0.71073
_diffrn_reflns_av_R_equivalents 0.0769
_diffrn_reflns_av_unetI/netI 0.1748
_diffrn_reflns_Laue_measured_fraction_full 0.998
_diffrn_reflns_Laue_measured_fraction_max 0.917
_diffrn_reflns_limit_h_max 11
_diffrn_reflns_limit_h_min -12
_diffrn_reflns_limit_k_max 20
_diffrn_reflns_limit_k_min -20
_diffrn_reflns_limit_l_max 13
_diffrn_reflns_limit_l_min -12
_diffrn_reflns_number 11793
_diffrn_reflns_point_group_measured_fraction_full 0.999
_diffrn_reflns_point_group_measured_fraction_max 0.882
_diffrn_reflns_theta_full 25.242
_diffrn_reflns_theta_max 30.506
_diffrn_reflns_theta_min 2.830
_diffrn_source 'micro-focus sealed X-ray tube'
_diffrn_source_type 'SuperNova (Mo) X-ray Source'
_exptl_absorpt_coefficient_mu 3.577
_exptl_absorpt_correction_T_max 1.00000
_exptl_absorpt_correction_T_min 0.58771
_exptl_absorpt_correction_type multi-scan
_exptl_absorpt_process_details
;
CrysAlisPro 1.171.41.109a (Rigaku Oxford Diffraction, 2021)
Empirical absorption correction using spherical harmonics,
implemented in SCALE3 ABSPACK scaling algorithm.
;
_exptl_crystal_colour black
_exptl_crystal_colour_primary black
_exptl_crystal_density_diffrn 1.653
_exptl_crystal_description needle
_exptl_crystal_F_000 616
_exptl_crystal_size_max 0.23
_exptl_crystal_size_mid 0.04
_exptl_crystal_size_min 0.02
_refine_diff_density_max 0.881
_refine_diff_density_min -0.614
_refine_diff_density_rms 0.124
_refine_ls_abs_structure_details
;
 Flack x determined using 973 quotients [(I+)-(I-)]/[(I+)+(I-)]
 (Parsons, Flack and Wagner, Acta Cryst. B69 (2013) 249-259).
;
_refine_ls_abs_structure_Flack 0.004(15)
_refine_ls_extinction_method none
_refine_ls_goodness_of_fit_ref 0.988
_refine_ls_hydrogen_treatment constr
_refine_ls_matrix_type full
_refine_ls_number_parameters 299
_refine_ls_number_reflns 6661
_refine_ls_number_restraints 1
_refine_ls_restrained_S_all 0.988
_refine_ls_R_factor_all 0.1580
_refine_ls_R_factor_gt 0.0742
_refine_ls_shift/su_max 0.000
_refine_ls_shift/su_mean 0.000
_refine_ls_structure_factor_coef Fsqd
_refine_ls_weighting_details 'w=1/[\s^2^(Fo^2^)+(0.0177P)^2^] where P=(Fo^2^+2Fc^2^)/3'
_refine_ls_weighting_scheme calc
_refine_ls_wR_factor_gt 0.0913
_refine_ls_wR_factor_ref 0.1194
_reflns_Friedel_coverage 0.855
_reflns_Friedel_fraction_full 0.999
_reflns_Friedel_fraction_max 0.844
_reflns_number_gt 3533
_reflns_number_total 6661
_reflns_threshold_expression 'I > 2\s(I)'
_cod_data_source_file d4dt00924j2.cif
_cod_data_source_block agrmos1_8a_auto
_cod_depositor_comments 'Adding full bibliography for 7716275--7716292.cif.'
_cod_database_code 7716280
_shelx_shelxl_version_number 2018/1
_shelx_space_group_comment
;
The symmetry employed for this shelxl refinement is uniquely defined
by the following loop, which should always be used as a source of
symmetry information in preference to the above space-group names.
They are only intended as comments.
;
_shelx_estimated_absorpt_t_max 0.932
_shelx_estimated_absorpt_t_min 0.493
_reflns_odcompleteness_completeness 99.84
_reflns_odcompleteness_iscentric 1
_reflns_odcompleteness_theta 28.22
_olex2_refinement_description
;
1. Fixed Uiso
 At 1.2 times of:
  All C(H) groups, All C(H,H) groups, All N(H) groups
 At 1.5 times of:
  All C(H,H,H) groups
2.a Ternary CH refined with riding coordinates:
 N005(H005), C00H(H00H), C00N(H00N), C00S(H00S)
2.b Secondary CH2 refined with riding coordinates:
 C00C(H00A,H00B), C00F(H00C,H00D), C00Q(H00E,H00F), C00V(H00J,H00Q), C00W(H00T,
 H00V)
2.c Aromatic/amide H refined with riding coordinates:
 C00G(H00G), C00I(H00I), C00K(H00K), C00L(H00L), C00M(H00M), C00O(H00O),
 C00P(H00P), C00R(H00R), C00U(H00U)
2.d Idealised Me refined as rotating group:
 C00X(H00W,H00X,H00Y)
;
_olex2_submission_special_instructions 'No special instructions were received'
_oxdiff_exptl_absorpt_empirical_details
;
Empirical correction (ABSPACK) includes:
- Absorption correction using spherical harmonics
- Frame scaling
;
_oxdiff_exptl_absorpt_empirical_full_max 1.603
_oxdiff_exptl_absorpt_empirical_full_min 0.685

loop_
_space_group_symop_operation_xyz
'x, y, z'
'-x, y+1/2, -z'

loop_
_atom_site_label
_atom_site_type_symbol
_atom_site_fract_x
_atom_site_fract_y
_atom_site_fract_z
_atom_site_U_iso_or_equiv
_atom_site_adp_type
_atom_site_occupancy
_atom_site_site_symmetry_order
_atom_site_calc_flag
_atom_site_refinement_flags_posn
_atom_site_refinement_flags_adp
_atom_site_refinement_flags_occupancy
_atom_site_disorder_assembly
_atom_site_disorder_group
Se01 Se 0.77044(13) 0.57418(9) 0.72918(12) 0.0411(4) Uani 1 1 d . . . . .
Se02 Se 0.31136(15) 0.81224(9) 0.24774(13) 0.0456(4) Uani 1 1 d . . . . .
Fe03 Fe 0.43764(17) 0.47999(12) 0.31094(15) 0.0287(4) Uani 1 1 d . . . . .
O004 O 0.8823(9) 0.5690(8) 0.1493(10) 0.065(3) Uani 1 1 d . . . . .
N005 N 0.6215(9) 0.4600(6) 0.2085(8) 0.025(2) Uani 1 1 d . . . . .
H005 H 0.714220 0.492769 0.256424 0.031 Uiso 1 1 calc R . . . .
N006 N 0.3321(10) 0.4608(6) 0.1220(9) 0.029(2) Uani 1 1 d . . . . .
N007 N 0.3960(10) 0.6127(7) 0.2811(9) 0.033(2) Uani 1 1 d . . . . .
N008 N 0.4704(10) 0.3542(7) 0.3594(9) 0.032(2) Uani 1 1 d . . . . .
N009 N 0.2555(11) 0.4593(8) 0.3995(9) 0.035(3) Uani 1 1 d . . . . .
N00A N 0.5661(10) 0.5153(6) 0.4807(10) 0.030(2) Uani 1 1 d . . . . .
C00B C 0.4160(12) 0.4754(8) 0.0207(11) 0.028(3) Uani 1 1 d . . . . .
C00C C 0.8110(12) 0.3302(8) 0.1748(11) 0.032(3) Uani 1 1 d . . . . .
H00A H 0.825323 0.354196 0.083639 0.038 Uiso 1 1 calc R . . . .
H00B H 0.889828 0.359130 0.243549 0.038 Uiso 1 1 calc R . . . .
C00D C 0.2428(14) 0.3711(10) 0.4484(12) 0.043(4) Uani 1 1 d . . . . .
C00E C 0.6451(13) 0.5386(8) 0.5790(12) 0.032(3) Uani 1 1 d . . . . .
C00F C 0.6218(12) 0.5985(8) 0.0583(11) 0.032(3) Uani 1 1 d . . . . .
H00C H 0.560069 0.632329 0.118587 0.038 Uiso 1 1 calc R . . . .
H00D H 0.588400 0.620204 -0.036307 0.038 Uiso 1 1 calc R . . . .
C00G C 0.1105(16) 0.4512(9) -0.0483(13) 0.046(4) Uani 1 1 d . . . . .
H00G H 0.002058 0.444783 -0.069790 0.055 Uiso 1 1 calc R . . . .
C00H C 0.6216(12) 0.3167(9) 0.3399(11) 0.029(3) Uani 1 1 d . . . . .
H00H H 0.700107 0.343271 0.412902 0.035 Uiso 1 1 calc R . . . .
C00I C 0.3547(14) 0.4750(8) -0.1142(11) 0.036(3) Uani 1 1 d . . . . .
H00I H 0.418699 0.483229 -0.182982 0.043 Uiso 1 1 calc R . . . .
C00J C 0.7927(15) 0.6247(9) 0.0994(14) 0.044(3) Uani 1 1 d . . . . .
C00K C 0.1403(14) 0.5185(10) 0.4127(12) 0.050(4) Uani 1 1 d . . . . .
H00K H 0.143817 0.579597 0.377112 0.060 Uiso 1 1 calc R . . . .
C00L C 0.1806(13) 0.4491(8) 0.0845(12) 0.037(3) Uani 1 1 d . . . . .
H00L H 0.118320 0.438659 0.154029 0.044 Uiso 1 1 calc R . . . .
C00M C 0.3730(13) 0.3148(10) 0.4288(11) 0.037(3) Uani 1 1 d . . . . .
H00M H 0.386913 0.253397 0.463695 0.045 Uiso 1 1 calc R . . . .
C00N C 0.6510(12) 0.3561(7) 0.2052(11) 0.028(3) Uani 1 1 d . . . . .
H00N H 0.573951 0.328471 0.131921 0.034 Uiso 1 1 calc R . . . .
C00O C 0.1993(16) 0.4627(9) -0.1489(13) 0.047(4) Uani 1 1 d . . . . .
H00O H 0.154138 0.462203 -0.242145 0.056 Uiso 1 1 calc R . . . .
C00P C 0.0145(15) 0.4923(12) 0.4779(14) 0.062(5) Uani 1 1 d . . . . .
H00P H -0.063589 0.536267 0.488183 0.074 Uiso 1 1 calc R . . . .
C00Q C 0.8312(14) 0.2272(8) 0.1778(12) 0.042(3) Uani 1 1 d . . . . .
H00E H 0.937619 0.211625 0.164008 0.051 Uiso 1 1 calc R . . . .
H00F H 0.759966 0.198877 0.102368 0.051 Uiso 1 1 calc R . . . .
C00R C 0.0039(16) 0.4034(12) 0.5266(14) 0.057(4) Uani 1 1 d . . . . .
H00R H -0.082164 0.384207 0.567807 0.068 Uiso 1 1 calc R . . . .
C00S C 0.5848(12) 0.4940(8) 0.0654(11) 0.033(3) Uani 1 1 d . . . . .
H00S H 0.646953 0.458635 0.005556 0.040 Uiso 1 1 calc R . . . .
C00T C 0.3620(13) 0.6909(9) 0.2661(11) 0.037(3) Uani 1 1 d . . . . .
C00U C 0.1236(15) 0.3431(11) 0.5134(12) 0.059(5) Uani 1 1 d . . . . .
H00U H 0.122760 0.282004 0.549640 0.071 Uiso 1 1 calc R . . . .
C00V C 0.7998(14) 0.1878(8) 0.3118(13) 0.046(4) Uani 1 1 d . . . . .
H00J H 0.877131 0.212223 0.385937 0.055 Uiso 1 1 calc R . . . .
H00Q H 0.811195 0.119470 0.309864 0.055 Uiso 1 1 calc R . . . .
C00W C 0.6400(14) 0.2115(8) 0.3430(12) 0.040(3) Uani 1 1 d . . . . .
H00T H 0.626409 0.187286 0.434156 0.048 Uiso 1 1 calc R . . . .
H00V H 0.561146 0.182669 0.274108 0.048 Uiso 1 1 calc R . . . .
C00X C 0.8303(16) 0.7226(9) 0.0725(15) 0.071(5) Uani 1 1 d . . . . .
H00W H 0.761852 0.763869 0.114713 0.106 Uiso 1 1 calc GR . . . .
H00X H 0.816636 0.733535 -0.026335 0.106 Uiso 1 1 calc GR . . . .
H00Y H 0.937299 0.735314 0.111241 0.106 Uiso 1 1 calc GR . . . .

loop_
_atom_site_aniso_label
_atom_site_aniso_U_11
_atom_site_aniso_U_22
_atom_site_aniso_U_33
_atom_site_aniso_U_23
_atom_site_aniso_U_13
_atom_site_aniso_U_12
Se01 0.0362(7) 0.0536(9) 0.0316(7) -0.0104(7) -0.0020(5) 0.0042(7)
Se02 0.0620(9) 0.0358(8) 0.0395(8) -0.0015(7) 0.0089(6) 0.0058(7)
Fe03 0.0244(9) 0.0349(10) 0.0258(9) -0.0040(8) 0.0002(7) 0.0028(9)
O004 0.046(5) 0.052(7) 0.093(8) 0.023(7) -0.001(5) 0.003(6)
N005 0.026(5) 0.032(6) 0.017(4) 0.009(4) -0.004(4) -0.003(4)
N006 0.023(5) 0.033(6) 0.029(5) -0.003(5) -0.004(4) 0.003(5)
N007 0.033(6) 0.037(6) 0.030(6) -0.003(5) 0.004(4) 0.002(5)
N008 0.024(5) 0.039(6) 0.035(6) -0.010(5) 0.006(4) -0.004(5)
N009 0.038(7) 0.045(7) 0.022(5) -0.007(5) 0.004(5) -0.007(6)
N00A 0.028(6) 0.027(6) 0.034(6) -0.001(5) 0.005(4) -0.001(4)
C00B 0.030(6) 0.024(6) 0.028(6) 0.002(6) -0.004(5) 0.005(6)
C00C 0.034(7) 0.035(8) 0.026(6) -0.004(6) 0.003(5) 0.007(6)
C00D 0.026(7) 0.080(11) 0.025(7) -0.011(7) 0.010(5) -0.011(7)
C00E 0.036(7) 0.029(7) 0.033(7) 0.005(6) 0.011(6) 0.007(6)
C00F 0.034(7) 0.036(8) 0.026(6) 0.004(5) 0.003(5) 0.005(6)
C00G 0.046(9) 0.040(9) 0.044(8) -0.004(7) -0.016(7) 0.006(6)
C00H 0.037(7) 0.026(7) 0.023(6) -0.002(6) -0.001(5) -0.003(6)
C00I 0.053(8) 0.030(7) 0.024(6) 0.007(6) 0.002(6) -0.010(7)
C00J 0.053(9) 0.034(8) 0.050(9) 0.014(7) 0.022(7) 0.011(7)
C00K 0.037(8) 0.076(11) 0.035(8) -0.018(7) -0.005(6) 0.012(8)
C00L 0.029(7) 0.042(8) 0.037(7) -0.004(6) -0.002(6) -0.001(5)
C00M 0.045(7) 0.042(7) 0.028(6) -0.002(7) 0.011(5) -0.017(7)
C00N 0.025(6) 0.031(7) 0.028(7) 0.005(5) 0.005(5) 0.001(5)
C00O 0.055(10) 0.038(9) 0.041(8) 0.002(7) -0.012(7) 0.012(8)
C00P 0.040(9) 0.097(14) 0.051(9) -0.039(10) 0.014(7) -0.003(9)
C00Q 0.043(8) 0.039(8) 0.046(8) 0.004(7) 0.009(6) 0.013(7)
C00R 0.043(9) 0.094(13) 0.034(8) -0.032(9) 0.003(7) -0.026(10)
C00S 0.040(7) 0.031(7) 0.029(6) 0.002(6) 0.008(5) 0.012(6)
C00T 0.035(7) 0.051(9) 0.025(7) -0.012(6) 0.007(5) 0.000(7)
C00U 0.051(9) 0.099(14) 0.027(8) -0.022(8) 0.004(7) -0.023(9)
C00V 0.054(9) 0.029(7) 0.050(9) -0.005(7) -0.006(7) 0.009(6)
C00W 0.050(8) 0.027(7) 0.043(8) 0.005(6) 0.004(6) -0.001(6)
C00X 0.077(11) 0.044(10) 0.093(13) 0.002(9) 0.020(10) -0.020(9)

loop_
_atom_type_symbol
_atom_type_description
_atom_type_scat_dispersion_real
_atom_type_scat_dispersion_imag
_atom_type_scat_source
C C 0.0033 0.0016 'International Tables Vol C Tables 4.2.6.8 and 6.1.1.4'
H H 0.0000 0.0000 'International Tables Vol C Tables 4.2.6.8 and 6.1.1.4'
Fe Fe 0.3463 0.8444 'International Tables Vol C Tables 4.2.6.8 and 6.1.1.4'
N N 0.0061 0.0033 'International Tables Vol C Tables 4.2.6.8 and 6.1.1.4'
O O 0.0106 0.0060 'International Tables Vol C Tables 4.2.6.8 and 6.1.1.4'
Se Se -0.0929 2.2259 'International Tables Vol C Tables 4.2.6.8 and 6.1.1.4'

loop_
_geom_angle_atom_site_label_1
_geom_angle_atom_site_label_2
_geom_angle_atom_site_label_3
_geom_angle
_geom_angle_site_symmetry_1
_geom_angle_site_symmetry_3
_geom_angle_publ_flag
N006 Fe03 N005 79.0(4) . . ?
N007 Fe03 N005 101.9(4) . . ?
N007 Fe03 N006 86.7(4) . . ?
N008 Fe03 N005 83.6(4) . . ?
N008 Fe03 N006 98.1(4) . . ?
N008 Fe03 N007 173.4(4) . . ?
N008 Fe03 N009 81.1(4) . . ?
N008 Fe03 N00A 89.0(4) . . ?
N009 Fe03 N005 162.9(4) . . ?
N009 Fe03 N006 95.7(4) . . ?
N009 Fe03 N007 93.9(4) . . ?
N00A Fe03 N005 93.6(3) . . ?
N00A Fe03 N006 169.1(4) . . ?
N00A Fe03 N007 87.0(4) . . ?
N00A Fe03 N009 93.6(4) . . ?
Fe03 N005 H005 110.2 . . ?
C00N N005 Fe03 107.4(6) . . ?
C00N N005 H005 110.2 . . ?
C00S N005 Fe03 110.2(6) . . ?
C00S N005 H005 110.2 . . ?
C00S N005 C00N 108.5(8) . . ?
C00B N006 Fe03 116.7(7) . . ?
C00L N006 Fe03 126.2(9) . . ?
C00L N006 C00B 116.3(9) . . ?
C00T N007 Fe03 175.6(10) . . ?
C00H N008 Fe03 115.3(8) . . ?
C00M N008 Fe03 117.8(9) . . ?
C00M N008 C00H 125.6(11) . . ?
C00D N009 Fe03 114.4(9) . . ?
C00K N009 Fe03 128.6(10) . . ?
C00K N009 C00D 117.0(12) . . ?
C00E N00A Fe03 177.6(9) . . ?
N006 C00B C00I 123.2(10) . . ?
N006 C00B C00S 115.5(9) . . ?
C00I C00B C00S 121.3(11) . . ?
H00A C00C H00B 108.1 . . ?
C00N C00C H00A 109.6 . . ?
C00N C00C H00B 109.6 . . ?
C00Q C00C H00A 109.6 . . ?
C00Q C00C H00B 109.6 . . ?
C00Q C00C C00N 110.4(10) . . ?
N009 C00D C00M 111.7(12) . . ?
C00U C00D N009 123.1(13) . . ?
C00U C00D C00M 125.2(15) . . ?
N00A C00E Se01 178.9(10) . . ?
H00C C00F H00D 107.5 . . ?
C00J C00F H00C 108.4 . . ?
C00J C00F H00D 108.4 . . ?
C00S C00F H00C 108.4 . . ?
C00S C00F H00D 108.4 . . ?
C00S C00F C00J 115.4(9) . . ?
C00L C00G H00G 120.7 . . ?
C00O C00G H00G 120.7 . . ?
C00O C00G C00L 118.6(13) . . ?
N008 C00H H00H 107.8 . . ?
N008 C00H C00N 104.5(9) . . ?
N008 C00H C00W 117.3(10) . . ?
C00N C00H H00H 107.8 . . ?
C00N C00H C00W 111.2(10) . . ?
C00W C00H H00H 107.8 . . ?
C00B C00I H00I 120.5 . . ?
C00B C00I C00O 118.9(12) . . ?
C00O C00I H00I 120.5 . . ?
O004 C00J C00F 120.5(12) . . ?
O004 C00J C00X 124.7(13) . . ?
C00X C00J C00F 114.8(11) . . ?
N009 C00K H00K 119.1 . . ?
N009 C00K C00P 121.7(14) . . ?
C00P C00K H00K 119.1 . . ?
N006 C00L C00G 123.7(13) . . ?
N006 C00L H00L 118.1 . . ?
C00G C00L H00L 118.1 . . ?
N008 C00M C00D 114.9(12) . . ?
N008 C00M H00M 122.6 . . ?
C00D C00M H00M 122.6 . . ?
N005 C00N C00C 114.2(9) . . ?
N005 C00N H00N 107.9 . . ?
C00C C00N H00N 107.9 . . ?
C00H C00N N005 107.5(9) . . ?
C00H C00N C00C 111.3(9) . . ?
C00H C00N H00N 107.9 . . ?
C00G C00O C00I 119.2(12) . . ?
C00G C00O H00O 120.4 . . ?
C00I C00O H00O 120.4 . . ?
C00K C00P H00P 119.8 . . ?
C00R C00P C00K 120.5(14) . . ?
C00R C00P H00P 119.8 . . ?
C00C C00Q H00E 109.5 . . ?
C00C C00Q H00F 109.5 . . ?
C00C C00Q C00V 110.9(10) . . ?
H00E C00Q H00F 108.1 . . ?
C00V C00Q H00E 109.5 . . ?
C00V C00Q H00F 109.5 . . ?
C00P C00R H00R 121.3 . . ?
C00P C00R C00U 117.4(15) . . ?
C00U C00R H00R 121.3 . . ?
N005 C00S C00B 106.8(9) . . ?
N005 C00S C00F 110.3(9) . . ?
N005 C00S H00S 109.5 . . ?
C00B C00S C00F 111.3(9) . . ?
C00B C00S H00S 109.5 . . ?
C00F C00S H00S 109.5 . . ?
N007 C00T Se02 178.4(10) . . ?
C00D C00U C00R 120.2(16) . . ?
C00D C00U H00U 119.9 . . ?
C00R C00U H00U 119.9 . . ?
C00Q C00V H00J 109.0 . . ?
C00Q C00V H00Q 109.0 . . ?
C00Q C00V C00W 112.8(10) . . ?
H00J C00V H00Q 107.8 . . ?
C00W C00V H00J 109.0 . . ?
C00W C00V H00Q 109.0 . . ?
C00H C00W H00T 110.0 . . ?
C00H C00W H00V 110.0 . . ?
C00V C00W C00H 108.5(10) . . ?
C00V C00W H00T 110.0 . . ?
C00V C00W H00V 110.0 . . ?
H00T C00W H00V 108.4 . . ?
C00J C00X H00W 109.5 . . ?
C00J C00X H00X 109.5 . . ?
C00J C00X H00Y 109.5 . . ?
H00W C00X H00X 109.5 . . ?
H00W C00X H00Y 109.5 . . ?
H00X C00X H00Y 109.5 . . ?

loop_
_geom_bond_atom_site_label_1
_geom_bond_atom_site_label_2
_geom_bond_distance
_geom_bond_site_symmetry_2
_geom_bond_publ_flag
Se01 C00E 1.792(12) . ?
Se02 C00T 1.805(13) . ?
Fe03 N005 2.047(9) . ?
Fe03 N006 1.982(8) . ?
Fe03 N007 1.960(10) . ?
Fe03 N008 1.884(10) . ?
Fe03 N009 1.955(11) . ?
Fe03 N00A 1.951(9) . ?
O004 C00J 1.182(14) . ?
N005 H005 1.0000 . ?
N005 C00N 1.519(13) . ?
N005 C00S 1.488(12) . ?
N006 C00B 1.343(13) . ?
N006 C00L 1.340(13) . ?
N007 C00T 1.168(13) . ?
N008 C00H 1.472(14) . ?
N008 C00M 1.301(13) . ?
N009 C00D 1.370(16) . ?
N009 C00K 1.343(15) . ?
N00A C00E 1.160(12) . ?
C00B C00I 1.365(13) . ?
C00B C00S 1.510(13) . ?
C00C H00A 0.9900 . ?
C00C H00B 0.9900 . ?
C00C C00N 1.526(14) . ?
C00C C00Q 1.493(15) . ?
C00D C00M 1.438(16) . ?
C00D C00U 1.366(16) . ?
C00F H00C 0.9900 . ?
C00F H00D 0.9900 . ?
C00F C00J 1.545(16) . ?
C00F C00S 1.542(15) . ?
C00G H00G 0.9500 . ?
C00G C00L 1.369(14) . ?
C00G C00O 1.360(17) . ?
C00H H00H 1.0000 . ?
C00H C00N 1.505(14) . ?
C00H C00W 1.523(16) . ?
C00I H00I 0.9500 . ?
C00I C00O 1.370(15) . ?
C00J C00X 1.481(17) . ?
C00K H00K 0.9500 . ?
C00K C00P 1.409(17) . ?
C00L H00L 0.9500 . ?
C00M H00M 0.9500 . ?
C00N H00N 1.0000 . ?
C00O H00O 0.9500 . ?
C00P H00P 0.9500 . ?
C00P C00R 1.375(19) . ?
C00Q H00E 0.9900 . ?
C00Q H00F 0.9900 . ?
C00Q C00V 1.502(15) . ?
C00R H00R 0.9500 . ?
C00R C00U 1.385(18) . ?
C00S H00S 1.0000 . ?
C00U H00U 0.9500 . ?
C00V H00J 0.9900 . ?
C00V H00Q 0.9900 . ?
C00V C00W 1.519(16) . ?
C00W H00T 0.9900 . ?
C00W H00V 0.9900 . ?
C00X H00W 0.9800 . ?
C00X H00X 0.9800 . ?
C00X H00Y 0.9800 . ?
